data_4122143
loop_
_publ_author_name
'Ye, Heng-Yun'
'Li, Shen-Hui'
'Zhang, Yi'
'Zhou, Lei'
'Deng, Feng'
'Xiong, Ren-Gen'

_publ_section_title
;
 Solid State Molecular Dynamic Investigation of An Inclusion
 Ferroelectric: [(2,6-Diisopropylanilinium)([18]crown-6)]BF4.
;
_journal_issue 28
_journal_name_full 'Journal of the American Chemical Society'
_journal_page_first 10033
_journal_page_last 10040
_journal_paper_doi 10.1021/ja503344b
_journal_volume 136
_journal_year 2014
_chemical_formula_sum 'C24 H44 B F4 N O6'
_chemical_formula_weight 529.41
_chemical_name_systematic
; 
 ? 
;
_space_group_IT_number 72
_symmetry_cell_setting orthorhombic
_symmetry_space_group_name_Hall '-I 2 2c'
_symmetry_space_group_name_H-M 'I b a m'
_atom_sites_solution_hydrogens geom
_atom_sites_solution_primary direct
_atom_sites_solution_secondary difmap
_audit_creation_method SHELXL-97
_cell_angle_alpha 90.00
_cell_angle_beta 90.00
_cell_angle_gamma 90.00
_cell_formula_units_Z 8
_cell_length_a 17.125(17)
_cell_length_b 17.685(16)
_cell_length_c 19.071(16)
_cell_measurement_reflns_used 5227
_cell_measurement_temperature 333(2)
_cell_measurement_theta_max 27.5709
_cell_measurement_theta_min 2.3787
_cell_volume 5776(9)
_computing_structure_refinement 'SHELXL-97 (Sheldrick, 1997)'
_computing_structure_solution 'SHELXS-97 (Sheldrick, 1990)'
_diffrn_ambient_temperature 333(2)
_diffrn_measured_fraction_theta_full 0.997
_diffrn_measured_fraction_theta_max 0.997
_diffrn_radiation_monochromator graphite
_diffrn_radiation_source 'fine-focus sealed tube'
_diffrn_radiation_type MoK\a
_diffrn_radiation_wavelength 0.71073
_diffrn_reflns_av_R_equivalents 0.0767
_diffrn_reflns_av_sigmaI/netI 0.0513
_diffrn_reflns_limit_h_max 22
_diffrn_reflns_limit_h_min -20
_diffrn_reflns_limit_k_max 22
_diffrn_reflns_limit_k_min -22
_diffrn_reflns_limit_l_max 24
_diffrn_reflns_limit_l_min -17
_diffrn_reflns_number 20478
_diffrn_reflns_theta_full 27.40
_diffrn_reflns_theta_max 27.40
_diffrn_reflns_theta_min 1.66
_exptl_absorpt_coefficient_mu 0.101
_exptl_absorpt_correction_T_max 1.0000
_exptl_absorpt_correction_T_min 0.8693
_exptl_absorpt_correction_type multi-scan
_exptl_crystal_colour colorless
_exptl_crystal_density_diffrn 1.218
_exptl_crystal_density_method 'not measured'
_exptl_crystal_description block
_exptl_crystal_F_000 2272
_exptl_crystal_size_max 0.35
_exptl_crystal_size_mid 0.30
_exptl_crystal_size_min 0.27
_refine_diff_density_max 0.147
_refine_diff_density_min -0.188
_refine_diff_density_rms 0.038
_refine_ls_extinction_method none
_refine_ls_goodness_of_fit_ref 1.205
_refine_ls_hydrogen_treatment constr
_refine_ls_matrix_type full
_refine_ls_number_parameters 267
_refine_ls_number_reflns 3387
_refine_ls_number_restraints 165
_refine_ls_restrained_S_all 1.236
_refine_ls_R_factor_all 0.1881
_refine_ls_R_factor_gt 0.1144
_refine_ls_shift/su_max 0.002
_refine_ls_shift/su_mean 0.000
_refine_ls_structure_factor_coef Fsqd
_refine_ls_weighting_details 'calc w=1/[\s^2^(Fo^2^)+(0.1047P)^2^+2.0472P] where P=(Fo^2^+2Fc^2^)/3'
_refine_ls_weighting_scheme calc
_refine_ls_wR_factor_gt 0.2588
_refine_ls_wR_factor_ref 0.2982
_reflns_number_gt 1980
_reflns_number_total 3387
_reflns_threshold_expression >2sigma(I)
_cod_data_source_file ja503344b_si_002.cif
_cod_data_source_block 333K
_cod_depositor_comments
;
The following automatic conversions were performed:

'_exptl_absorpt_correction_type' value 'Multi-scan' changed to
'multi-scan' according to
/usr/data/users/saulius/crontab/automatic-downloads/rss-feeds/ACS/lib/dictionaries/cif_core.dic
dictionary named 'cif_core.dic' version 2.4.2 from 2011-04-26.

Automatic conversion script
Id: cif_fix_values 2281 2013-09-26 08:29:07Z andrius 

 Adding full bibliography for 4122142--4122144.cif.
;
_cod_database_code 4122143

loop_
_symmetry_equiv_pos_as_xyz
'x, y, z'
'-x, -y, z'
'-x+1/2, y+1/2, -z'
'x+1/2, -y+1/2, -z'
'x+1/2, y+1/2, z+1/2'
'-x+1/2, -y+1/2, z+1/2'
'-x+1, y+1, -z+1/2'
'x+1, -y+1, -z+1/2'
'-x, -y, -z'
'x, y, -z'
'x-1/2, -y-1/2, z'
'-x-1/2, y-1/2, z'
'-x+1/2, -y+1/2, -z+1/2'
'x+1/2, y+1/2, -z+1/2'
'x, -y, z+1/2'
'-x, y, z+1/2'

loop_
_atom_site_label
_atom_site_type_symbol
_atom_site_fract_x
_atom_site_fract_y
_atom_site_fract_z
_atom_site_U_iso_or_equiv
_atom_site_adp_type
_atom_site_occupancy
_atom_site_symmetry_multiplicity
_atom_site_calc_flag
_atom_site_refinement_flags
N1 N 0.21013(18) 0.45481(17) 0.5000 0.0595(9) Uani 1 2 d S
H1A H 0.2263 0.4788 0.5393 0.089 Uiso 0.50 1 d PR
H1B H 0.1813 0.4888 0.4752 0.089 Uiso 0.50 1 d PR
H1C H 0.2546 0.4470 0.4735 0.089 Uiso 0.50 1 d PR
C1 C 0.1683(2) 0.3815(2) 0.5000 0.0513(10) Uani 1 2 d S
C2 C 0.15009(15) 0.34825(16) 0.56442(15) 0.0566(7) Uani 1 1 d .
C4 C 0.0951(2) 0.2438(2) 0.5000 0.0716(12) Uani 1 2 d S
H4A H 0.0715 0.1964 0.5000 0.086 Uiso 1 2 calc SR
C3 C 0.11237(17) 0.27851(17) 0.56242(17) 0.0687(9) Uani 1 1 d .
H3A H 0.0986 0.2550 0.6042 0.082 Uiso 1 1 calc R
C5 C 0.1672(2) 0.38414(19) 0.63494(17) 0.0774(10) Uani 1 1 d .
H5A H 0.1954 0.4237 0.6258 0.093 Uiso 1 1 d R
C6 C 0.2154(3) 0.3310(2) 0.6818(2) 0.1122(15) Uani 1 1 d .
H6A H 0.2630 0.3178 0.6582 0.168 Uiso 1 1 calc R
H6B H 0.1858 0.2860 0.6912 0.168 Uiso 1 1 calc R
H6C H 0.2274 0.3561 0.7251 0.168 Uiso 1 1 calc R
C7 C 0.0921(3) 0.4094(3) 0.6719(2) 0.1137(15) Uani 1 1 d .
H7A H 0.0630 0.4423 0.6414 0.171 Uiso 1 1 calc R
H7B H 0.1051 0.4359 0.7142 0.171 Uiso 1 1 calc R
H7C H 0.0610 0.3659 0.6831 0.171 Uiso 1 1 calc R
B1 B 0.5000 0.3101(5) 0.7500 0.103(2) Uani 1 2 d SU
F4 F 0.4383(9) 0.2733(8) 0.7226(8) 0.238(8) Uani 0.50 1 d PDU
F3 F 0.4733(6) 0.3744(5) 0.7719(6) 0.251(6) Uani 0.50 1 d PDU
F2 F 0.5515(9) 0.3219(5) 0.7080(9) 0.213(5) Uani 0.50 1 d PDU
F1 F 0.5202(7) 0.2690(7) 0.8044(7) 0.206(7) Uani 0.50 1 d PDU
O1 O 0.3216(4) 0.5285(5) 0.4002(4) 0.116(2) Uani 0.50 1 d PDU
O2 O 0.3554(3) 0.3893(4) 0.4601(4) 0.1035(19) Uani 0.50 1 d PDU
O3 O 0.3468(4) 0.4564(4) 0.5913(4) 0.0987(18) Uani 0.50 1 d PDU
O4 O 0.2372(5) 0.5675(4) 0.6239(4) 0.106(2) Uani 0.50 1 d PDU
O5 O 0.0979(4) 0.5665(4) 0.5488(4) 0.114(2) Uani 0.50 1 d PDU
O6 O 0.1693(5) 0.5864(4) 0.4172(3) 0.1057(19) Uani 0.50 1 d PDU
C8 C 0.3762(9) 0.4750(11) 0.3708(10) 0.125(6) Uani 0.50 1 d PDU
H8A H 0.3574 0.4443 0.3329 0.150 Uiso 0.50 1 d PR
H8B H 0.4159 0.5087 0.3536 0.150 Uiso 0.50 1 d PR
C9 C 0.4135(10) 0.4349(9) 0.4271(10) 0.122(5) Uani 0.50 1 d PDU
H9A H 0.4347 0.4673 0.4626 0.147 Uiso 0.50 1 d PR
H9B H 0.4556 0.4043 0.4093 0.147 Uiso 0.50 1 d PR
C10 C 0.3810(6) 0.3490(6) 0.5219(8) 0.125(7) Uani 0.50 1 d PDU
H10C H 0.3379 0.3194 0.5391 0.150 Uiso 0.50 1 d PR
H10D H 0.4215 0.3144 0.5000 0.150 Uiso 1 2 d SR
C11 C 0.4043(10) 0.3964(9) 0.5808(11) 0.128(6) Uani 0.50 1 d PU
H11C H 0.4522 0.4211 0.5674 0.154 Uiso 0.50 1 d PR
H11D H 0.4138 0.3667 0.6220 0.154 Uiso 0.50 1 d PR
C12 C 0.3603(12) 0.5088(10) 0.6482(9) 0.121(6) Uani 0.50 1 d PDU
H12C H 0.3391 0.4843 0.6889 0.146 Uiso 0.50 1 d PR
H12D H 0.4156 0.5142 0.6554 0.146 Uiso 0.50 1 d PR
C13 C 0.3189(12) 0.5789(12) 0.6326(11) 0.128(6) Uani 0.50 1 d PDU
H13C H 0.3433 0.6076 0.5959 0.153 Uiso 0.50 1 d PR
H13D H 0.3247 0.6061 0.6758 0.153 Uiso 0.50 1 d PR
C14 C 0.1892(11) 0.6312(11) 0.6113(11) 0.137(7) Uani 0.50 1 d PDU
H14C H 0.1952 0.6624 0.6521 0.164 Uiso 0.50 1 d PR
H14D H 0.2094 0.6587 0.5719 0.164 Uiso 0.50 1 d PR
C15 C 0.1121(10) 0.6179(8) 0.6043(8) 0.123(4) Uani 0.50 1 d PDU
H15C H 0.0850 0.6642 0.5936 0.148 Uiso 0.50 1 d PR
H15D H 0.0905 0.5980 0.6468 0.148 Uiso 0.50 1 d PR
C16 C 0.0599(6) 0.5920(7) 0.4870(15) 0.130(8) Uani 0.50 1 d PDU
H16C H 0.0408 0.5504 0.4595 0.156 Uiso 0.50 1 d PR
H16D H 0.0159 0.6214 0.5000 0.156 Uiso 1 2 d SR
C17 C 0.1094(8) 0.6377(7) 0.4438(8) 0.122(4) Uani 0.50 1 d PDU
H17C H 0.1336 0.6760 0.4722 0.147 Uiso 0.50 1 d PR
H17D H 0.0805 0.6622 0.4071 0.147 Uiso 0.50 1 d PR
C18 C 0.2307(9) 0.6288(11) 0.3865(9) 0.099(4) Uani 0.50 1 d PDU
H18C H 0.2103 0.6650 0.3536 0.119 Uiso 0.50 1 d PR
H18D H 0.2551 0.6565 0.4238 0.119 Uiso 0.50 1 d PR
C19 C 0.2831(13) 0.5757(13) 0.3513(11) 0.130(6) Uani 0.50 1 d PDU
H19C H 0.3242 0.6072 0.3331 0.156 Uiso 0.50 1 d PR
H19D H 0.2595 0.5490 0.3130 0.156 Uiso 0.50 1 d PR

loop_
_atom_site_aniso_label
_atom_site_aniso_U_11
_atom_site_aniso_U_22
_atom_site_aniso_U_33
_atom_site_aniso_U_23
_atom_site_aniso_U_13
_atom_site_aniso_U_12
N1 0.0586(19) 0.0426(17) 0.077(2) 0.000 0.000 -0.0084(14)
C1 0.0428(19) 0.0387(19) 0.073(3) 0.000 0.000 0.0002(15)
C2 0.0534(15) 0.0501(15) 0.0662(19) 0.0030(13) -0.0006(13) -0.0045(12)
C4 0.066(3) 0.048(2) 0.101(4) 0.000 0.000 -0.016(2)
C3 0.0658(18) 0.0579(18) 0.083(2) 0.0142(16) 0.0032(15) -0.0060(15)
C5 0.095(2) 0.068(2) 0.069(2) 0.0087(15) -0.0066(18) -0.0175(18)
C6 0.134(4) 0.114(3) 0.089(3) 0.019(2) -0.036(2) -0.011(3)
C7 0.138(4) 0.107(3) 0.096(3) -0.023(2) 0.017(3) 0.012(3)
B1 0.094(5) 0.124(6) 0.092(5) 0.000 0.032(5) 0.000
F4 0.184(11) 0.270(16) 0.261(16) 0.052(13) -0.056(10) -0.119(11)
F3 0.244(16) 0.212(8) 0.297(18) -0.127(12) 0.000(11) 0.129(11)
F2 0.230(9) 0.139(7) 0.269(10) -0.008(8) 0.188(9) -0.021(8)
F1 0.204(13) 0.238(13) 0.176(8) 0.113(9) -0.006(7) -0.047(12)
O1 0.108(5) 0.138(7) 0.102(5) 0.019(5) 0.022(4) -0.025(5)
O2 0.062(3) 0.100(5) 0.148(5) -0.014(4) 0.010(4) -0.004(3)
O3 0.068(4) 0.123(6) 0.105(5) 0.006(4) -0.028(3) -0.014(4)
O4 0.123(6) 0.083(5) 0.110(5) -0.020(4) -0.022(4) -0.032(4)
O5 0.094(5) 0.103(5) 0.144(5) -0.028(4) -0.030(4) 0.030(4)
O6 0.119(5) 0.078(4) 0.120(5) 0.029(4) -0.009(4) -0.010(4)
C8 0.080(8) 0.184(17) 0.110(12) 0.027(10) 0.039(8) -0.035(10)
C9 0.069(7) 0.146(13) 0.152(12) -0.003(11) 0.031(7) -0.024(9)
C10 0.080(5) 0.083(6) 0.21(2) -0.005(8) 0.008(7) 0.024(4)
C11 0.085(9) 0.125(12) 0.176(12) 0.062(11) -0.037(8) 0.001(9)
C12 0.131(12) 0.138(13) 0.095(10) -0.014(9) -0.031(9) -0.046(10)
C13 0.155(15) 0.118(10) 0.110(12) -0.032(9) -0.007(10) -0.089(11)
C14 0.172(17) 0.088(9) 0.150(11) -0.048(8) -0.028(13) 0.004(13)
C15 0.129(9) 0.095(8) 0.146(11) -0.031(8) 0.016(10) 0.005(7)
C16 0.106(6) 0.115(7) 0.17(2) 0.023(12) -0.037(13) 0.023(5)
C17 0.126(9) 0.072(7) 0.169(11) 0.029(7) -0.035(9) 0.027(6)
C18 0.131(11) 0.081(9) 0.086(7) 0.011(5) 0.008(8) -0.045(9)
C19 0.152(17) 0.147(14) 0.090(10) 0.044(9) -0.002(10) -0.055(13)

loop_
_atom_type_symbol
_atom_type_description
_atom_type_scat_dispersion_real
_atom_type_scat_dispersion_imag
_atom_type_scat_source
C C 0.0033 0.0016 'International Tables Vol C Tables 4.2.6.8 and 6.1.1.4'
H H 0.0000 0.0000 'International Tables Vol C Tables 4.2.6.8 and 6.1.1.4'
O O 0.0106 0.0060 'International Tables Vol C Tables 4.2.6.8 and 6.1.1.4'
B B 0.0013 0.0007 'International Tables Vol C Tables 4.2.6.8 and 6.1.1.4'
N N 0.0061 0.0033 'International Tables Vol C Tables 4.2.6.8 and 6.1.1.4'
F F 0.0171 0.0103 'International Tables Vol C Tables 4.2.6.8 and 6.1.1.4'

loop_
_geom_angle_atom_site_label_1
_geom_angle_atom_site_label_2
_geom_angle_atom_site_label_3
_geom_angle
_geom_angle_site_symmetry_1
_geom_angle_site_symmetry_3
C1 N1 H1A 124.0 . .
C1 N1 H1B 108.4 . .
H1A N1 H1B 106.7 . .
C1 N1 H1C 105.6 . .
H1A N1 H1C 105.7 . .
H1B N1 H1C 105.1 . .
C2 C1 C2 123.1(3) . 10_556
C2 C1 N1 118.45(17) . .
C2 C1 N1 118.45(17) 10_556 .
C3 C2 C1 116.9(3) . .
C3 C2 C5 119.0(3) . .
C1 C2 C5 124.1(3) . .
C3 C4 C3 120.4(4) . 10_556
C3 C4 H4A 119.8 . .
C3 C4 H4A 119.8 10_556 .
C4 C3 C2 121.3(3) . .
C4 C3 H3A 119.3 . .
C2 C3 H3A 119.3 . .
C2 C5 C7 111.5(3) . .
C2 C5 C6 111.3(3) . .
C7 C5 C6 111.2(3) . .
C2 C5 H5A 105.5 . .
C7 C5 H5A 108.9 . .
C6 C5 H5A 108.2 . .
C5 C6 H6A 109.5 . .
C5 C6 H6B 109.5 . .
H6A C6 H6B 109.5 . .
C5 C6 H6C 109.5 . .
H6A C6 H6C 109.5 . .
H6B C6 H6C 109.5 . .
C5 C7 H7A 109.5 . .
C5 C7 H7B 109.5 . .
H7A C7 H7B 109.5 . .
C5 C7 H7C 109.5 . .
H7A C7 H7C 109.5 . .
H7B C7 H7C 109.5 . .
F2 B1 F2 160.2(12) 7_546 .
F2 B1 F3 51.5(5) 7_546 .
F2 B1 F3 108.7(11) . .
F2 B1 F3 108.7(11) 7_546 7_546
F2 B1 F3 51.5(5) . 7_546
F3 B1 F3 57.2(12) . 7_546
F2 B1 F1 76.4(7) 7_546 .
F2 B1 F1 115.2(8) . .
F3 B1 F1 108.9(8) . .
F3 B1 F1 130.4(9) 7_546 .
F2 B1 F1 115.2(8) 7_546 7_546
F2 B1 F1 76.4(7) . 7_546
F3 B1 F1 130.4(9) . 7_546
F3 B1 F1 108.9(8) 7_546 7_546
F1 B1 F1 112.8(16) . 7_546
F2 B1 F4 76.5(8) 7_546 .
F2 B1 F4 113.5(8) . .
F3 B1 F4 105.8(8) . .
F3 B1 F4 125.2(9) 7_546 .
F1 B1 F4 104.3(7) . .
F1 B1 F4 38.7(6) 7_546 .
F2 B1 F4 113.5(8) 7_546 7_546
F2 B1 F4 76.6(8) . 7_546
F3 B1 F4 125.2(9) . 7_546
F3 B1 F4 105.8(8) 7_546 7_546
F1 B1 F4 38.7(6) . 7_546
F1 B1 F4 104.3(7) 7_546 7_546
F4 B1 F4 122.2(15) . 7_546
F1 F4 B1 68.6(11) 7_546 .
F1 F4 F2 116.5(15) 7_546 7_546
B1 F4 F2 47.8(5) . 7_546
F2 F3 F3 121.6(7) 7_546 7_546
F2 F3 B1 60.1(5) 7_546 .
F3 F3 B1 61.4(6) 7_546 .
F3 F2 B1 68.3(7) 7_546 .
F3 F2 F1 104.9(11) 7_546 7_546
B1 F2 F1 54.8(6) . 7_546
F3 F2 F4 102.2(11) 7_546 7_546
B1 F2 F4 55.6(6) . 7_546
F1 F2 F4 83.6(6) 7_546 7_546
F4 F1 B1 72.7(11) 7_546 .
F4 F1 F2 119.6(13) 7_546 7_546
B1 F1 F2 48.8(5) . 7_546
C13 O1 C12 79.5(16) 10_556 10_556
C13 O1 O3 148.3(16) 10_556 10_556
C12 O1 O3 68.9(9) 10_556 10_556
C13 O1 C19 28.2(10) 10_556 .
C12 O1 C19 85.4(14) 10_556 .
O3 O1 C19 141.4(12) 10_556 .
C13 O1 C8 110.0(17) 10_556 .
C12 O1 C8 31.3(9) 10_556 .
O3 O1 C8 39.0(7) 10_556 .
C19 O1 C8 115.6(14) . .
C13 O1 O4 57.7(11) 10_556 10_556
C12 O1 O4 112.9(12) 10_556 10_556
O3 O1 O4 134.2(6) 10_556 10_556
C19 O1 O4 33.9(9) . 10_556
C8 O1 O4 136.5(10) . 10_556
C10 O2 C11 89.5(14) 10_556 10_556
C10 O2 C9 105.9(13) 10_556 .
C11 O2 C9 29.7(9) 10_556 .
C10 O2 C10 32.3(14) 10_556 .
C11 O2 C10 112.7(12) 10_556 .
C9 O2 C10 115.2(11) . .
C10 O2 O2 67.7(12) 10_556 10_556
C11 O2 O2 132.6(11) 10_556 10_556
C9 O2 O2 116.2(8) . 10_556
C10 O2 O2 35.4(5) . 10_556
C10 O2 O3 153.0(13) 10_556 10_556
C11 O2 O3 63.6(11) 10_556 10_556
C9 O2 O3 49.7(8) . 10_556
C10 O2 O3 157.5(7) . 10_556
O2 O2 O3 129.3(3) 10_556 10_556
C8 O3 C9 80.4(14) 10_556 10_556
C8 O3 O1 75.5(13) 10_556 10_556
C9 O3 O1 127.5(9) 10_556 10_556
C8 O3 C12 27.6(15) 10_556 .
C9 O3 C12 105.0(12) 10_556 .
O1 O3 C12 50.1(9) 10_556 .
C8 O3 C11 89.8(14) 10_556 .
C9 O3 C11 29.2(7) 10_556 .
O1 O3 C11 155.9(9) 10_556 .
C12 O3 C11 117.4(13) . .
C8 O3 O2 134.8(13) 10_556 10_556
C9 O3 O2 60.2(8) 10_556 10_556
O1 O3 O2 145.8(7) 10_556 10_556
C12 O3 O2 162.3(11) . 10_556
C11 O3 O2 45.0(8) . 10_556
C19 O4 C18 91.4(17) 10_556 10_556
C19 O4 C14 117.0(18) 10_556 .
C18 O4 C14 29.7(10) 10_556 .
C19 O4 C13 24.0(17) 10_556 .
C18 O4 C13 88.9(13) 10_556 .
C14 O4 C13 118.5(15) . .
C19 O4 O6 157.4(18) 10_556 10_556
C18 O4 O6 66.0(9) 10_556 10_556
C14 O4 O6 41.8(8) . 10_556
C13 O4 O6 145.3(11) . 10_556
C19 O4 O1 58.0(13) 10_556 10_556
C18 O4 O1 116.2(11) 10_556 10_556
C14 O4 O1 141.7(12) . 10_556
C13 O4 O1 40.4(9) . 10_556
O6 O4 O1 130.1(6) 10_556 10_556
C16 O5 C17 75.1(10) 10_556 10_556
C16 O5 C15 108.6(13) 10_556 .
C17 O5 C15 42.4(7) 10_556 .
C16 O5 C16 15.4(18) 10_556 .
C17 O5 C16 81.4(9) 10_556 .
C15 O5 C16 119.7(11) . .
C16 O5 O6 136.3(11) 10_556 10_556
C17 O5 O6 64.9(8) 10_556 10_556
C15 O5 O6 49.8(7) . 10_556
C16 O5 O6 133.6(9) . 10_556
C14 O6 C15 74.4(13) 10_556 10_556
C14 O6 C18 28.4(14) 10_556 .
C15 O6 C18 102.6(11) 10_556 .
C14 O6 O5 136.1(13) 10_556 10_556
C15 O6 O5 64.5(9) 10_556 10_556
C18 O6 O5 162.3(10) . 10_556
C14 O6 O4 67.7(11) 10_556 10_556
C15 O6 O4 125.5(10) 10_556 10_556
C18 O6 O4 45.6(8) . 10_556
O5 O6 O4 151.6(7) 10_556 10_556
C14 O6 C17 86.5(13) 10_556 .
C15 O6 C17 41.9(7) 10_556 .
C18 O6 C17 109.7(11) . .
O5 O6 C17 52.7(7) 10_556 .
O4 O6 C17 154.1(8) 10_556 .
C12 C8 O3 117(3) 10_556 10_556
C12 C8 C9 156(4) 10_556 .
O3 C8 C9 59.5(12) 10_556 .
C12 C8 O1 55(3) 10_556 .
O3 C8 O1 65.4(12) 10_556 .
C9 C8 O1 108.8(16) . .
C12 C8 C11 174(3) 10_556 10_556
O3 C8 C11 57.4(12) 10_556 10_556
C9 C8 C11 23.7(8) . 10_556
O1 C8 C11 119.9(14) . 10_556
C12 C8 H8A 88.0 10_556 .
O3 C8 H8A 101.7 10_556 .
C9 C8 H8A 115.6 . .
O1 C8 H8A 116.6 . .
C11 C8 H8A 92.3 10_556 .
C12 C8 H8B 66.3 10_556 .
O3 C8 H8B 149.0 10_556 .
C9 C8 H8B 104.2 . .
O1 C8 H8B 100.6 . .
C11 C8 H8B 118.7 10_556 .
H8A C8 H8B 109.3 . .
C11 C9 O3 92(3) 10_556 10_556
C11 C9 O2 53(2) 10_556 .
O3 C9 O2 70.1(9) 10_556 .
C11 C9 C8 102(3) 10_556 .
O3 C9 C8 40.1(9) 10_556 .
O2 C9 C8 107.4(13) . .
C11 C9 C10 44(3) 10_556 10_556
O3 C9 C10 96.9(9) 10_556 10_556
O2 C9 C10 27.4(5) . 10_556
C8 C9 C10 130.6(12) . 10_556
C11 C9 H9A 143.4 10_556 .
O3 C9 H9A 111.1 10_556 .
O2 C9 H9A 106.9 . .
C8 C9 H9A 113.6 . .
C10 C9 H9A 103.2 10_556 .
C11 C9 H9B 63.6 10_556 .
O3 C9 H9B 138.9 10_556 .
O2 C9 H9B 111.1 . .
C8 C9 H9B 110.4 . .
C10 C9 H9B 87.2 10_556 .
H9A C9 H9B 107.5 . .
C10 C10 O2 112.3(12) 10_556 10_556
C10 C10 O2 35.4(5) 10_556 .
O2 C10 O2 76.9(11) 10_556 .
C10 C10 C11 140.4(8) 10_556 .
O2 C10 C11 52.2(11) 10_556 .
O2 C10 C11 115.4(9) . .
C10 C10 C9 121.1(7) 10_556 10_556
O2 C10 C9 46.7(10) 10_556 10_556
O2 C10 C9 96.5(8) . 10_556
C11 C10 C9 19.8(8) . 10_556
C10 C10 H10C 110.0 10_556 .
O2 C10 H10C 85.8 10_556 .
O2 C10 H10C 108.3 . .
C11 C10 H10C 105.0 . .
C9 C10 H10C 119.2 10_556 .
C10 C10 H10D 65.7 10_556 .
O2 C10 H10D 164.3 10_556 .
O2 C10 H10D 99.8 . .
C11 C10 H10D 118.4 . .
C9 C10 H10D 119.7 10_556 .
H10C C10 H10D 109.7 . .
C9 C11 O2 97(3) 10_556 10_556
C9 C11 C10 116(3) 10_556 .
O2 C11 C10 38.3(8) 10_556 .
C9 C11 O3 59(3) 10_556 .
O2 C11 O3 71.5(10) 10_556 .
C10 C11 O3 109.7(13) . .
C9 C11 C8 54(3) 10_556 10_556
O2 C11 C8 104.2(14) 10_556 10_556
C10 C11 C8 142.5(14) . 10_556
O3 C11 C8 32.8(7) . 10_556
C9 C11 H11C 47.6 10_556 .
O2 C11 H11C 119.3 10_556 .
C10 C11 H11C 106.8 . .
O3 C11 H11C 106.4 . .
C8 C11 H11C 90.9 10_556 .
C9 C11 H11D 131.2 10_556 .
O2 C11 H11D 128.1 10_556 .
C10 C11 H11D 111.3 . .
O3 C11 H11D 113.6 . .
C8 C11 H11D 92.9 10_556 .
H11C C11 H11D 108.8 . .
C8 C12 O1 93(3) 10_556 10_556
C8 C12 O3 35.3(19) 10_556 .
O1 C12 O3 61.0(9) 10_556 .
C8 C12 C13 139(4) 10_556 .
O1 C12 C13 47.3(13) 10_556 .
O3 C12 C13 108.3(17) . .
C8 C12 C19 144(3) 10_556 10_556
O1 C12 C19 52.7(12) 10_556 10_556
O3 C12 C19 108.2(14) . 10_556
C13 C12 C19 21.9(9) . 10_556
C8 C12 H12C 99.7 10_556 .
O1 C12 H12C 123.4 10_556 .
O3 C12 H12C 104.9 . .
C13 C12 H12C 111.5 . .
C19 C12 H12C 90.9 10_556 .
C8 C12 H12D 77.9 10_556 .
O1 C12 H12D 129.0 10_556 .
O3 C12 H12D 109.1 . .
C13 C12 H12D 115.1 . .
C19 C12 H12D 131.9 10_556 .
H12C C12 H12D 107.6 . .
C19 C13 O1 103(3) 10_556 10_556
C19 C13 O4 33(3) 10_556 .
O1 C13 O4 81.9(11) 10_556 .
C19 C13 C12 106(4) 10_556 .
O1 C13 C12 53.2(12) 10_556 .
O4 C13 C12 112.3(14) . .
C19 C13 C18 52(4) 10_556 10_556
O1 C13 C18 108.9(16) 10_556 10_556
O4 C13 C18 38.3(8) . 10_556
C12 C13 C18 150.6(13) . 10_556
C19 C13 H13C 139.3 10_556 .
O1 C13 H13C 89.7 10_556 .
O4 C13 H13C 114.7 . .
C12 C13 H13C 112.8 . .
C18 C13 H13C 87.6 10_556 .
C19 C13 H13D 75.5 10_556 .
O1 C13 H13D 153.9 10_556 .
O4 C13 H13D 105.8 . .
C12 C13 H13D 101.5 . .
C18 C13 H13D 90.9 10_556 .
H13C C13 H13D 108.5 . .
C18 C14 O6 109(3) 10_556 10_556
C18 C14 C15 166(4) 10_556 .
O6 C14 C15 58.9(11) 10_556 .
C18 C14 O4 51(2) 10_556 .
O6 C14 O4 70.5(13) 10_556 .
C15 C14 O4 116.5(17) . .
C18 C14 C17 146(4) 10_556 10_556
O6 C14 C17 57.5(11) 10_556 10_556
C15 C14 C17 34.5(7) . 10_556
O4 C14 C17 128.0(14) . 10_556
C18 C14 C19 32(2) 10_556 10_556
O6 C14 C19 94.4(15) 10_556 10_556
C15 C14 C19 137.0(17) . 10_556
O4 C14 C19 24.3(7) . 10_556
C17 C14 C19 151.5(14) 10_556 10_556
C18 C14 H14C 83.1 10_556 .
O6 C14 H14C 156.2 10_556 .
C15 C14 H14C 106.6 . .
O4 C14 H14C 105.0 . .
C17 C14 H14C 122.6 10_556 .
C19 C14 H14C 84.7 10_556 .
C18 C14 H14D 73.7 10_556 .
O6 C14 H14D 95.5 10_556 .
C15 C14 H14D 111.3 . .
O4 C14 H14D 109.2 . .
C17 C14 H14D 77.0 10_556 .
C19 C14 H14D 103.7 10_556 .
H14C C14 H14D 107.8 . .
C17 C15 O6 83.4(14) 10_556 10_556
C17 C15 C14 94.4(19) 10_556 .
O6 C15 C14 46.7(10) 10_556 .
C17 C15 O5 61.5(12) 10_556 .
O6 C15 O5 65.6(8) 10_556 .
C14 C15 O5 110.8(14) . .
C17 C15 C16 41.5(13) 10_556 10_556
O6 C15 C16 87.8(9) 10_556 10_556
C14 C15 C16 124.1(13) . 10_556
O5 C15 C16 29.5(5) . 10_556
C17 C15 H15C 58.4 10_556 .
O6 C15 H15C 135.7 10_556 .
C14 C15 H15C 110.1 . .
O5 C15 H15C 107.7 . .
C16 C15 H15C 78.2 10_556 .
C17 C15 H15D 154.4 10_556 .
O6 C15 H15D 115.8 10_556 .
C14 C15 H15D 111.1 . .
O5 C15 H15D 109.3 . .
C16 C15 H15D 118.5 10_556 .
H15C C15 H15D 107.8 . .
C16 C16 O5 130.8(12) 10_556 10_556
C16 C16 O5 33.8(8) 10_556 .
O5 C16 O5 96.9(10) 10_556 .
C16 C16 C17 125.2(12) 10_556 .
O5 C16 C17 59.9(12) 10_556 .
O5 C16 C17 112.7(11) . .
C16 C16 C17 41.5(8) 10_556 10_556
O5 C16 C17 112.8(11) 10_556 10_556
O5 C16 C17 45.9(9) . 10_556
C17 C16 C17 83.6(13) . 10_556
C16 C16 C15 150.0(7) 10_556 10_556
O5 C16 C15 41.9(11) 10_556 10_556
O5 C16 C15 126.0(9) . 10_556
C17 C16 C15 27.1(8) . 10_556
C17 C16 C15 109.3(9) 10_556 10_556
C16 C16 H16C 123.0 10_556 .
O5 C16 H16C 61.6 10_556 .
O5 C16 H16C 111.4 . .
C17 C16 H16C 108.6 . .
C17 C16 H16C 157.2 10_556 .
C15 C16 H16C 81.6 10_556 .
C16 C16 H16D 74.8 10_556 .
O5 C16 H16D 154.4 10_556 .
O5 C16 H16D 108.7 . .
C17 C16 H16D 108.2 . .
C17 C16 H16D 86.3 10_556 .
C15 C16 H16D 117.1 10_556 .
H16C C16 H16D 107.0 . .
C15 C17 O5 76.2(13) 10_556 10_556
C15 C17 C16 111(2) 10_556 .
O5 C17 C16 44.9(8) 10_556 .
C15 C17 O6 54.6(12) 10_556 .
O5 C17 O6 62.4(6) 10_556 .
C16 C17 O6 105.4(9) . .
C15 C17 C14 51.1(15) 10_556 10_556
O5 C17 C14 97.1(11) 10_556 10_556
C16 C17 C14 141.4(12) . 10_556
O6 C17 C14 36.1(7) . 10_556
C15 C17 C16 124.0(18) 10_556 10_556
O5 C17 C16 52.8(7) 10_556 10_556
C16 C17 C16 13.3(16) . 10_556
O6 C17 C16 108.3(8) . 10_556
C14 C17 C16 143.6(10) 10_556 10_556
C15 C17 H17C 139.1 10_556 .
O5 C17 H17C 134.1 10_556 .
C16 C17 H17C 109.1 . .
O6 C17 H17C 109.3 . .
C14 C17 H17C 92.7 10_556 .
C16 C17 H17C 96.1 10_556 .
C15 C17 H17D 60.4 10_556 .
O5 C17 H17D 116.4 10_556 .
C16 C17 H17D 111.6 . .
O6 C17 H17D 113.0 . .
C14 C17 H17D 89.8 10_556 .
C16 C17 H17D 120.3 10_556 .
H17C C17 H17D 108.3 . .
C14 C18 O4 100(3) 10_556 10_556
C14 C18 O6 43(2) 10_556 .
O4 C18 O6 68.4(9) 10_556 .
C14 C18 C19 133(3) 10_556 .
O4 C18 C19 39.4(10) 10_556 .
O6 C18 C19 107.8(15) . .
C14 C18 C13 152(3) 10_556 10_556
O4 C18 C13 52.8(10) 10_556 10_556
O6 C18 C13 116.8(14) . 10_556
C19 C18 C13 21.6(10) . 10_556
C14 C18 H18C 68.8 10_556 .
O4 C18 H18C 124.8 10_556 .
O6 C18 H18C 110.6 . .
C19 C18 H18C 110.6 . .
C13 C18 H18C 120.2 10_556 .
C14 C18 H18D 111.1 10_556 .
O4 C18 H18D 126.1 10_556 .
O6 C18 H18D 106.7 . .
C19 C18 H18D 113.6 . .
C13 C18 H18D 91.9 10_556 .
H18C C18 H18D 107.6 . .
C13 C19 O4 123(4) 10_556 10_556
C13 C19 O1 49(3) 10_556 .
O4 C19 O1 88.1(17) 10_556 .
C13 C19 C18 107(4) 10_556 .
O4 C19 C18 49.2(14) 10_556 .
O1 C19 C18 111.2(17) . .
C13 C19 C12 52(3) 10_556 10_556
O4 C19 C12 122(2) 10_556 10_556
O1 C19 C12 41.9(9) . 10_556
C18 C19 C12 152.0(16) . 10_556
C13 C19 C14 121(4) 10_556 10_556
O4 C19 C14 38.7(13) 10_556 10_556
O1 C19 C14 115.2(15) . 10_556
C18 C19 C14 15.0(10) . 10_556
C12 C19 C14 156.6(15) 10_556 10_556
C13 C19 H19C 57.5 10_556 .
O4 C19 H19C 153.2 10_556 .
O1 C19 H19C 103.9 . .
C18 C19 H19C 104.0 . .
C12 C19 H19C 81.1 10_556 .
C14 C19 H19C 115.3 10_556 .
C13 C19 H19D 139.2 10_556 .
O4 C19 H19D 87.4 10_556 .
O1 C19 H19D 114.2 . .
C18 C19 H19D 114.0 . .
C12 C19 H19D 89.4 10_556 .
C14 C19 H19D 100.0 10_556 .
H19C C19 H19D 108.5 . .

loop_
_geom_bond_atom_site_label_1
_geom_bond_atom_site_label_2
_geom_bond_distance
_geom_bond_site_symmetry_2
N1 C1 1.481(5) .
N1 H1A 0.9049 .
N1 H1B 0.9109 .
N1 H1C 0.9239 .
C1 C2 1.397(3) .
C1 C2 1.397(3) 10_556
C2 C3 1.393(4) .
C2 C5 1.516(4) .
C4 C3 1.372(4) .
C4 C3 1.372(4) 10_556
C4 H4A 0.9300 .
C3 H3A 0.9300 .
C5 C7 1.533(5) .
C5 C6 1.536(5) .
C5 H5A 0.8685 .
C6 H6A 0.9600 .
C6 H6B 0.9600 .
C6 H6C 0.9600 .
C7 H7A 0.9600 .
C7 H7B 0.9600 .
C7 H7C 0.9600 .
B1 F2 1.209(8) 7_546
B1 F2 1.209(8) .
B1 F3 1.295(10) .
B1 F3 1.296(10) 7_546
B1 F1 1.313(10) .
B1 F1 1.313(10) 7_546
B1 F4 1.346(11) .
B1 F4 1.346(11) 7_546
F4 F1 0.881(14) 7_546
F4 F2 1.586(17) 7_546
F3 F2 1.091(12) 7_546
F3 F3 1.239(19) 7_546
F2 F3 1.091(12) 7_546
F2 F1 1.561(16) 7_546
F2 F4 1.586(17) 7_546
F1 F4 0.881(14) 7_546
F1 F2 1.561(16) 7_546
O1 C13 1.09(2) 10_556
O1 C12 1.19(2) 10_556
O1 O3 1.355(11) 10_556
O1 C19 1.41(2) .
O1 C8 1.44(2) .
O1 O4 1.667(11) 10_556
O2 C10 0.904(10) 10_556
O2 C11 1.153(19) 10_556
O2 C9 1.428(16) .
O2 C10 1.444(14) .
O2 O2 1.521(16) 10_556
O2 O3 1.547(11) 10_556
O3 C8 0.939(15) 10_556
O3 C9 1.254(19) 10_556
O3 O1 1.356(11) 10_556
O3 C12 1.445(15) .
O3 C11 1.46(2) .
O3 O2 1.547(11) 10_556
O4 C19 0.93(2) 10_556
O4 C18 1.108(19) 10_556
O4 C14 1.41(2) .
O4 C13 1.42(2) .
O4 O6 1.442(11) 10_556
O4 O1 1.667(11) 10_556
O5 C16 1.04(2) 10_556
O5 C17 1.281(14) 10_556
O5 C15 1.415(14) .
O5 C16 1.42(2) .
O5 O6 1.428(10) 10_556
O6 C14 1.019(19) 10_556
O6 C15 1.198(15) 10_556
O6 C18 1.417(15) .
O6 O5 1.428(10) 10_556
O6 O4 1.442(11) 10_556
O6 C17 1.460(14) .
C8 C12 0.75(2) 10_556
C8 O3 0.939(15) 10_556
C8 C9 1.44(3) .
C8 C11 1.74(2) 10_556
C8 H8A 0.9595 .
C8 H8B 0.9624 .
C9 C11 0.713(16) 10_556
C9 O3 1.254(19) 10_556
C9 C10 1.89(2) 10_556
C9 H9A 0.9600 .
C9 H9B 0.9620 .
C10 C10 0.83(3) 10_556
C10 O2 0.904(10) 10_556
C10 C11 1.46(2) .
C10 C9 1.89(2) 10_556
C10 H10C 0.9622 .
C10 H10D 1.0153 .
C11 C9 0.713(16) 10_556
C11 O2 1.153(19) 10_556
C11 C8 1.74(2) 10_556
C11 H11C 0.9621 .
C11 H11D 0.9588 .
C12 C8 0.75(2) 10_556
C12 O1 1.19(2) 10_556
C12 C13 1.46(3) .
C12 C19 1.77(3) 10_556
C12 H12C 0.9591 .
C12 H12D 0.9623 .
C13 C19 0.69(2) 10_556
C13 O1 1.09(2) 10_556
C13 C18 1.79(3) 10_556
C13 H13C 0.9598 .
C13 H13D 0.9585 .
C14 C18 0.71(2) 10_556
C14 O6 1.019(18) 10_556
C14 C15 1.35(2) .
C14 C17 1.73(2) 10_556
C14 C19 2.01(3) 10_556
C14 H14C 0.9592 .
C14 H14D 0.9590 .
C15 C17 0.982(14) 10_556
C15 O6 1.198(15) 10_556
C15 C16 2.01(3) 10_556
C15 H15C 0.9632 .
C15 H15D 0.9582 .
C16 C16 0.50(6) 10_556
C16 O5 1.04(2) 10_556
C16 C17 1.43(2) .
C16 C17 1.76(3) 10_556
C16 C15 2.01(3) 10_556
C16 H16C 0.9616 .
C16 H16D 0.9496 .
C17 C15 0.982(14) 10_556
C17 O5 1.281(14) 10_556
C17 C14 1.73(2) 10_556
C17 C16 1.76(3) 10_556
C17 H17C 0.9613 .
C17 H17D 0.9598 .
C18 C14 0.71(2) 10_556
C18 O4 1.108(19) 10_556
C18 C19 1.46(3) .
C18 C13 1.79(3) 10_556
C18 H18C 0.9606 .
C18 H18D 0.9594 .
C19 C13 0.69(2) 10_556
C19 O4 0.93(2) 10_556
C19 C12 1.77(3) 10_556
C19 C14 2.01(3) 10_556
C19 H19C 0.9619 .
C19 H19D 0.9591 .
